data_4350572
loop_
_publ_author_name
'Dong, Yu-Bin'
'Sun, Ting'
'Ma, Jian-Ping'
'Zhao, Xia-Xia'
'Huang, Ru-Qi'

_publ_section_title
;
 Ag(I) and Cu(II) discrete and polymeric complexes based on single- and
 double-armed oxadiazole-bridging organic clips.
;
_journal_issue 26
_journal_name_full 'Inorganic chemistry'
_journal_page_first 10613
_journal_page_last 10628
_journal_paper_doi 10.1021/ic0612552
_journal_volume 45
_journal_year 2006
_chemical_formula_sum 'C28 H22 Ag B F4 N4 O6'
_chemical_formula_weight 705.18
_space_group_IT_number 19
_space_group_name_Hall 'P 2ac 2ab'
_space_group_name_H-M_alt 'P 21 21 21'
_symmetry_cell_setting orthorhombic
_symmetry_space_group_name_H-M 'P 21 21 21'
_atom_sites_solution_hydrogens geom
_atom_sites_solution_primary direct
_atom_sites_solution_secondary difmap
_audit_creation_method SHELXL-97
_cell_angle_alpha 90.00
_cell_angle_beta 90.00
_cell_angle_gamma 90.00
_cell_formula_units_Z 4
_cell_length_a 8.9908(15)
_cell_length_b 10.4041(17)
_cell_length_c 29.832(5)
_cell_measurement_temperature 293(2)
_cell_volume 2790.5(8)
_computing_cell_refinement 'Bruker SMART'
_computing_data_collection 'Bruker SMART'
_computing_data_reduction 'Bruker SAINT'
_computing_molecular_graphics 'Bruker SHELXTL'
_computing_publication_material 'Bruker SHELXTL'
_computing_structure_refinement 'SHELXL-97 (Sheldrick, 1997)'
_computing_structure_solution 'SHELXS-97 (Sheldrick, 1990)'
_diffrn_ambient_temperature 293(2)
_diffrn_measured_fraction_theta_full 0.999
_diffrn_measured_fraction_theta_max 0.999
_diffrn_measurement_device_type 'CCD area detector'
_diffrn_measurement_method 'phi and omega scans'
_diffrn_radiation_monochromator graphite
_diffrn_radiation_source 'fine-focus sealed tube'
_diffrn_radiation_type MoK\a
_diffrn_radiation_wavelength 0.71073
_diffrn_reflns_av_R_equivalents 0.0987
_diffrn_reflns_av_sigmaI/netI 0.1488
_diffrn_reflns_limit_h_max 10
_diffrn_reflns_limit_h_min -9
_diffrn_reflns_limit_k_max 12
_diffrn_reflns_limit_k_min -12
_diffrn_reflns_limit_l_max 35
_diffrn_reflns_limit_l_min -27
_diffrn_reflns_number 14527
_diffrn_reflns_theta_full 25.02
_diffrn_reflns_theta_max 25.02
_diffrn_reflns_theta_min 1.37
_exptl_absorpt_coefficient_mu 0.800
_exptl_absorpt_correction_T_max 0.9842
_exptl_absorpt_correction_T_min 0.8500
_exptl_absorpt_correction_type multi-scan
_exptl_absorpt_process_details sadabs
_exptl_crystal_colour COLOURLESS
_exptl_crystal_density_diffrn 1.678
_exptl_crystal_density_method 'not measured'
_exptl_crystal_description plan
_exptl_crystal_F_000 1416
_exptl_crystal_size_max 0.21
_exptl_crystal_size_mid 0.10
_exptl_crystal_size_min 0.02
_refine_diff_density_max 0.695
_refine_diff_density_min -0.471
_refine_diff_density_rms '0.164 End ===='
_refine_ls_abs_structure_details 'Flack H D (1983), Acta Cryst. A39, 876-881'
_refine_ls_abs_structure_Flack 0.09(7)
_refine_ls_extinction_method none
_refine_ls_goodness_of_fit_ref 0.919
_refine_ls_hydrogen_treatment constr
_refine_ls_matrix_type full
_refine_ls_number_parameters 398
_refine_ls_number_reflns 4928
_refine_ls_number_restraints 2
_refine_ls_restrained_S_all 0.919
_refine_ls_R_factor_all 0.1569
_refine_ls_R_factor_gt 0.0653
_refine_ls_shift/su_max 0.001
_refine_ls_shift/su_mean 0.000
_refine_ls_structure_factor_coef Fsqd
_refine_ls_weighting_details 'calc w=1/[\s^2^(Fo^2^)+(0.0730P)^2^+0.0000P] where P=(Fo^2^+2Fc^2^)/3'
_refine_ls_weighting_scheme calc
_refine_ls_wR_factor_gt 0.1433
_refine_ls_wR_factor_ref 0.1796
_reflns_number_gt 2409
_reflns_number_total 4928
_reflns_threshold_expression >2sigma(I)
_cod_data_source_file ic0612552si20060706_013537.cif
_cod_data_source_block 8
_cod_depositor_comments
;
The following automatic conversions were performed:

data item '_symmetry_cell_setting' value 'Orthorhombic' was changed
to 'orthorhombic' in accordance with the
/home/saulius/struct/COD-crude-data/automatic-downloads/DataCite-retrospective/ACS/depositions/lib/dictionaries/cif_core.dic
dictionary named 'cif_core.dic' version 2.4.2 last updated on
2011-04-26.

Automatic conversion script
Id: cif_fix_values 6909 2019-04-08 15:41:33Z antanas 
;
_cod_original_cell_volume 2790.6(8)
_cod_original_sg_symbol_H-M P2(1)2(1)2(1)
_cod_database_code 4350572

loop_
_symmetry_equiv_pos_as_xyz
'x, y, z'
'-x+1/2, -y, z+1/2'
'-x, y+1/2, -z+1/2'
'x+1/2, -y+1/2, -z'

loop_
_atom_site_label
_atom_site_type_symbol
_atom_site_fract_x
_atom_site_fract_y
_atom_site_fract_z
_atom_site_U_iso_or_equiv
_atom_site_adp_type
_atom_site_occupancy
_atom_site_symmetry_multiplicity
_atom_site_calc_flag
_atom_site_refinement_flags
Ag1 Ag 0.70745(10) 0.49522(10) 0.62420(3) 0.0800(4) Uani 1 1 d .
N1 N 0.7121(8) 0.9344(7) 0.7810(3) 0.0476(19) Uani 1 1 d .
N2 N 0.8142(8) 1.0336(6) 0.7772(3) 0.048(2) Uani 1 1 d .
N3 N 0.5564(9) 0.6458(7) 0.6461(3) 0.058(2) Uani 1 1 d .
N4 N 0.8694(8) 1.3428(7) 0.6334(2) 0.054(2) Uani 1 1 d .
C1 C 0.6967(10) 0.9129(8) 0.8234(3) 0.045(2) Uani 1 1 d .
C2 C 0.6074(11) 0.8189(8) 0.8478(3) 0.053(3) Uani 1 1 d .
C3 C 0.6057(12) 0.8194(9) 0.8951(3) 0.058(3) Uani 1 1 d .
H3 H 0.6615 0.8791 0.9111 0.070 Uiso 1 1 calc R
C4 C 0.5204(14) 0.7305(12) 0.9169(4) 0.084(4) Uani 1 1 d .
H4 H 0.5154 0.7342 0.9480 0.100 Uiso 1 1 calc R
C5 C 0.4441(14) 0.6390(11) 0.8960(4) 0.075(3) Uani 1 1 d .
H5 H 0.3937 0.5768 0.9124 0.089 Uiso 1 1 calc R
C6 C 0.4403(12) 0.6370(9) 0.8498(4) 0.065(3) Uani 1 1 d .
H6 H 0.3814 0.5772 0.8348 0.078 Uiso 1 1 calc R
C7 C 0.5233(12) 0.7232(9) 0.8261(3) 0.049(3) Uani 1 1 d .
C8 C 0.4446(11) 0.7995(10) 0.7554(3) 0.052(3) Uani 1 1 d .
C9 C 0.4565(12) 0.7717(9) 0.7077(4) 0.051(3) Uani 1 1 d .
C10 C 0.3809(12) 0.8463(9) 0.6762(4) 0.067(3) Uani 1 1 d .
H10 H 0.3226 0.9151 0.6855 0.080 Uiso 1 1 calc R
C11 C 0.3927(14) 0.8177(12) 0.6316(4) 0.088(4) Uani 1 1 d .
H11 H 0.3406 0.8667 0.6108 0.106 Uiso 1 1 calc R
C12 C 0.4768(13) 0.7220(11) 0.6175(4) 0.073(4) Uani 1 1 d .
H12 H 0.4822 0.7056 0.5869 0.087 Uiso 1 1 calc R
C13 C 0.5446(10) 0.6725(9) 0.6892(3) 0.052(3) Uani 1 1 d .
H13 H 0.5988 0.6219 0.7090 0.063 Uiso 1 1 calc R
C14 C 0.8517(11) 1.0631(8) 0.8177(3) 0.050(2) Uani 1 1 d .
C15 C 0.9557(11) 1.1637(9) 0.8337(3) 0.053(3) Uani 1 1 d .
C16 C 0.9876(11) 1.1675(8) 0.8794(3) 0.053(2) Uani 1 1 d .
H16 H 0.9445 1.1082 0.8988 0.064 Uiso 1 1 calc R
C17 C 1.0827(15) 1.2590(10) 0.8956(4) 0.068(4) Uani 1 1 d .
H17 H 1.1044 1.2605 0.9261 0.082 Uiso 1 1 calc R
C18 C 1.1448(12) 1.3457(10) 0.8689(4) 0.071(3) Uani 1 1 d .
H18 H 1.2065 1.4087 0.8808 0.085 Uiso 1 1 calc R
C19 C 1.1175(12) 1.3422(9) 0.8229(3) 0.064(3) Uani 1 1 d .
H19 H 1.1633 1.4008 0.8038 0.076 Uiso 1 1 calc R
C20 C 1.0228(12) 1.2519(8) 0.8064(3) 0.047(3) Uani 1 1 d .
C21 C 1.0560(11) 1.1802(9) 0.7309(3) 0.048(3) Uani 1 1 d .
C22 C 1.0073(12) 1.2108(9) 0.6841(3) 0.050(3) Uani 1 1 d .
C23 C 0.9171(10) 1.3115(9) 0.6744(3) 0.048(2) Uani 1 1 d .
H23 H 0.8860 1.3628 0.6982 0.058 Uiso 1 1 calc R
C24 C 1.0612(12) 1.1389(10) 0.6483(4) 0.073(3) Uani 1 1 d .
H24 H 1.1280 1.0720 0.6530 0.088 Uiso 1 1 calc R
C25 C 1.0138(13) 1.1689(12) 0.6062(4) 0.077(4) Uani 1 1 d .
H25 H 1.0446 1.1198 0.5819 0.092 Uiso 1 1 calc R
C26 C 0.9245(15) 1.2674(12) 0.6001(4) 0.067(4) Uani 1 1 d .
H26 H 0.8971 1.2869 0.5708 0.081 Uiso 1 1 calc R
C27 C 0.7808(19) 0.508(2) 0.5184(8) 0.31(2) Uani 1 1 d D
H27A H 0.8025 0.4229 0.5067 0.375 Uiso 1 1 calc R
H27B H 0.8641 0.5385 0.5360 0.375 Uiso 1 1 calc R
C28 C 0.739(2) 0.600(2) 0.4822(7) 0.269(17) Uani 1 1 d D
H28A H 0.6917 0.5539 0.4582 0.404 Uiso 1 1 calc R
H28B H 0.8269 0.6415 0.4711 0.404 Uiso 1 1 calc R
H28C H 0.6718 0.6630 0.4940 0.404 Uiso 1 1 calc R
O1 O 0.7821(6) 0.9913(7) 0.84808(18) 0.0519(14) Uani 1 1 d .
O2 O 0.5265(8) 0.7097(6) 0.7798(2) 0.0537(18) Uani 1 1 d .
O3 O 0.3737(8) 0.8811(6) 0.7722(2) 0.067(2) Uani 1 1 d .
O4 O 0.9857(8) 1.2590(6) 0.76057(18) 0.0462(17) Uani 1 1 d .
O5 O 1.1426(8) 1.0985(7) 0.7415(2) 0.0675(19) Uani 1 1 d .
O6 O 0.6518(15) 0.5107(17) 0.5416(4) 0.200(5) Uani 1 1 d D
H6A H 0.5574 0.5174 0.5291 0.240 Uiso 1 1 calc R
B1 B 0.735(3) -0.022(3) 0.4981(5) 0.128(9) Uani 1 1 d .
F1 F 0.6400(16) 0.0646(16) 0.4809(5) 0.272(9) Uani 1 1 d .
F2 F 0.8343(16) 0.0682(15) 0.5119(4) 0.254(8) Uani 1 1 d .
F3 F 0.7862(15) -0.0708(11) 0.4631(4) 0.203(6) Uani 1 1 d .
F4 F 0.6999(14) -0.0703(9) 0.5316(3) 0.167(5) Uani 1 1 d .

loop_
_atom_site_aniso_label
_atom_site_aniso_U_11
_atom_site_aniso_U_22
_atom_site_aniso_U_33
_atom_site_aniso_U_23
_atom_site_aniso_U_13
_atom_site_aniso_U_12
Ag1 0.1008(7) 0.0743(6) 0.0649(5) -0.0011(6) -0.0079(5) 0.0158(7)
N1 0.036(4) 0.061(5) 0.046(5) -0.009(4) 0.007(4) -0.006(4)
N2 0.039(5) 0.052(5) 0.052(5) 0.008(4) 0.003(4) -0.009(4)
N3 0.071(6) 0.050(5) 0.054(5) 0.006(4) 0.002(4) -0.006(5)
N4 0.062(5) 0.060(5) 0.040(5) -0.002(4) 0.005(4) 0.000(4)
C1 0.033(5) 0.045(5) 0.055(6) -0.001(5) 0.006(5) -0.004(5)
C2 0.065(7) 0.038(6) 0.058(7) 0.000(5) 0.014(5) 0.003(5)
C3 0.076(7) 0.052(6) 0.047(6) 0.006(5) 0.011(5) -0.027(6)
C4 0.087(10) 0.101(10) 0.063(8) 0.010(8) 0.015(7) 0.002(8)
C5 0.092(10) 0.063(8) 0.069(9) 0.015(6) 0.013(7) -0.008(7)
C6 0.081(8) 0.043(6) 0.070(8) 0.003(6) -0.011(6) -0.029(6)
C7 0.057(7) 0.040(6) 0.051(7) 0.003(5) 0.008(5) 0.010(6)
C8 0.057(7) 0.048(7) 0.051(7) 0.001(5) -0.009(5) -0.022(6)
C9 0.041(7) 0.030(5) 0.083(9) 0.011(5) -0.001(6) -0.005(5)
C10 0.061(7) 0.046(6) 0.094(9) 0.019(6) -0.022(6) -0.001(5)
C11 0.103(10) 0.089(9) 0.071(9) 0.029(8) -0.041(8) 0.002(8)
C12 0.085(9) 0.062(7) 0.071(9) 0.002(7) -0.029(8) 0.006(7)
C13 0.057(7) 0.038(6) 0.062(7) 0.015(5) -0.018(5) -0.009(5)
C14 0.066(7) 0.048(5) 0.037(6) 0.000(5) -0.003(5) -0.001(5)
C15 0.049(6) 0.056(6) 0.055(7) 0.000(5) -0.008(5) -0.012(5)
C16 0.063(7) 0.050(6) 0.047(6) 0.012(5) -0.018(5) -0.011(5)
C17 0.092(10) 0.054(7) 0.058(8) -0.003(6) 0.001(7) 0.009(7)
C18 0.087(8) 0.056(7) 0.071(8) -0.012(6) -0.019(6) -0.009(6)
C19 0.074(7) 0.052(6) 0.065(8) 0.001(6) 0.008(6) -0.014(6)
C20 0.064(8) 0.026(5) 0.050(7) -0.003(5) -0.004(6) 0.000(5)
C21 0.031(6) 0.038(6) 0.076(8) -0.001(5) 0.010(5) -0.006(5)
C22 0.045(7) 0.048(6) 0.058(7) 0.008(5) -0.001(5) 0.003(6)
C23 0.049(6) 0.055(6) 0.039(6) 0.000(5) 0.003(5) -0.010(5)
C24 0.070(8) 0.063(7) 0.085(9) -0.019(7) 0.009(7) 0.012(6)
C25 0.074(9) 0.101(10) 0.056(8) -0.028(7) 0.005(6) 0.012(8)
C26 0.088(10) 0.079(8) 0.036(7) 0.014(6) 0.009(6) -0.027(8)
C27 0.38(4) 0.130(18) 0.43(5) -0.01(3) 0.25(4) -0.01(3)
C28 0.40(5) 0.22(3) 0.18(2) 0.10(2) -0.02(2) -0.08(3)
O1 0.060(3) 0.050(4) 0.046(3) -0.001(4) 0.009(3) -0.021(5)
O2 0.054(5) 0.041(4) 0.066(5) 0.008(3) -0.008(4) 0.004(4)
O3 0.071(5) 0.049(4) 0.082(5) -0.004(4) 0.019(4) 0.018(4)
O4 0.051(4) 0.047(4) 0.041(4) 0.008(3) -0.007(4) 0.006(3)
O5 0.063(5) 0.062(4) 0.078(5) -0.016(4) -0.010(4) 0.014(4)
O6 0.224(14) 0.237(14) 0.139(9) -0.008(11) -0.028(9) -0.017(17)
B1 0.21(2) 0.15(2) 0.023(8) 0.007(12) -0.035(10) 0.031(19)
F1 0.242(14) 0.36(2) 0.219(14) 0.164(14) 0.025(11) 0.078(15)
F2 0.266(16) 0.329(19) 0.166(12) -0.101(12) -0.075(11) -0.022(16)
F3 0.288(15) 0.201(11) 0.120(8) -0.066(8) 0.081(9) -0.043(10)
F4 0.273(13) 0.142(8) 0.086(6) 0.031(6) 0.070(7) 0.059(9)

loop_
_atom_type_symbol
_atom_type_description
_atom_type_scat_dispersion_real
_atom_type_scat_dispersion_imag
_atom_type_scat_source
C C 0.0033 0.0016 'International Tables Vol C Tables 4.2.6.8 and 6.1.1.4'
H H 0.0000 0.0000 'International Tables Vol C Tables 4.2.6.8 and 6.1.1.4'
N N 0.0061 0.0033 'International Tables Vol C Tables 4.2.6.8 and 6.1.1.4'
O O 0.0106 0.0060 'International Tables Vol C Tables 4.2.6.8 and 6.1.1.4'
Ag Ag -0.8971 1.1015 'International Tables Vol C Tables 4.2.6.8 and 6.1.1.4'
B B 0.0013 0.0007 'International Tables Vol C Tables 4.2.6.8 and 6.1.1.4'
F F 0.0171 0.0103 'International Tables Vol C Tables 4.2.6.8 and 6.1.1.4'

loop_
_geom_angle_atom_site_label_1
_geom_angle_atom_site_label_2
_geom_angle_atom_site_label_3
_geom_angle
_geom_angle_site_symmetry_1
_geom_angle_site_symmetry_3
N4 Ag1 N3 155.2(3) 1_545 .
N4 Ag1 O6 107.7(4) 1_545 .
N3 Ag1 O6 97.1(4) . .
C1 N1 N2 106.3(7) . .
C14 N2 N1 105.9(7) . .
C13 N3 C12 116.4(9) . .
C13 N3 Ag1 119.7(7) . .
C12 N3 Ag1 123.8(8) . .
C23 N4 C26 114.3(9) . .
C23 N4 Ag1 120.6(6) . 1_565
C26 N4 Ag1 125.0(7) . 1_565
N1 C1 O1 111.8(8) . .
N1 C1 C2 131.6(9) . .
O1 C1 C2 116.6(8) . .
C7 C2 C3 117.2(9) . .
C7 C2 C1 122.6(9) . .
C3 C2 C1 120.2(10) . .
C4 C3 C2 118.7(11) . .
C4 C3 H3 120.6 . .
C2 C3 H3 120.6 . .
C5 C4 C3 123.4(12) . .
C5 C4 H4 118.3 . .
C3 C4 H4 118.3 . .
C4 C5 C6 119.6(11) . .
C4 C5 H5 120.2 . .
C6 C5 H5 120.2 . .
C7 C6 C5 119.6(10) . .
C7 C6 H6 120.2 . .
C5 C6 H6 120.2 . .
C6 C7 O2 117.4(9) . .
C6 C7 C2 121.3(9) . .
O2 C7 C2 121.3(9) . .
O3 C8 O2 123.1(10) . .
O3 C8 C9 127.0(10) . .
O2 C8 C9 109.8(10) . .
C10 C9 C13 114.5(11) . .
C10 C9 C8 120.8(10) . .
C13 C9 C8 124.7(10) . .
C11 C10 C9 119.8(11) . .
C11 C10 H10 120.1 . .
C9 C10 H10 120.1 . .
C12 C11 C10 121.3(11) . .
C12 C11 H11 119.4 . .
C10 C11 H11 119.4 . .
C11 C12 N3 122.6(11) . .
C11 C12 H12 118.7 . .
N3 C12 H12 118.7 . .
N3 C13 C9 125.4(9) . .
N3 C13 H13 117.3 . .
C9 C13 H13 117.3 . .
N2 C14 O1 112.4(8) . .
N2 C14 C15 129.4(9) . .
O1 C14 C15 118.2(8) . .
C20 C15 C16 118.2(9) . .
C20 C15 C14 124.0(9) . .
C16 C15 C14 117.8(9) . .
C17 C16 C15 119.7(9) . .
C17 C16 H16 120.2 . .
C15 C16 H16 120.2 . .
C18 C17 C16 121.5(11) . .
C18 C17 H17 119.2 . .
C16 C17 H17 119.2 . .
C17 C18 C19 120.0(11) . .
C17 C18 H18 120.0 . .
C19 C18 H18 120.0 . .
C20 C19 C18 119.0(9) . .
C20 C19 H19 120.5 . .
C18 C19 H19 120.5 . .
C19 C20 C15 121.6(9) . .
C19 C20 O4 117.6(9) . .
C15 C20 O4 120.6(9) . .
O5 C21 O4 123.9(9) . .
O5 C21 C22 126.0(9) . .
O4 C21 C22 110.0(8) . .
C23 C22 C24 117.5(9) . .
C23 C22 C21 122.5(9) . .
C24 C22 C21 120.0(10) . .
N4 C23 C22 125.1(9) . .
N4 C23 H23 117.5 . .
C22 C23 H23 117.5 . .
C25 C24 C22 118.3(10) . .
C25 C24 H24 120.8 . .
C22 C24 H24 120.8 . .
C26 C25 C24 119.9(10) . .
C26 C25 H25 120.0 . .
C24 C25 H25 120.0 . .
C25 C26 N4 124.7(10) . .
C25 C26 H26 117.6 . .
N4 C26 H26 117.6 . .
O6 C27 C28 98.2(17) . .
O6 C27 H27A 112.1 . .
C28 C27 H27A 112.1 . .
O6 C27 H27B 112.1 . .
C28 C27 H27B 112.1 . .
H27A C27 H27B 109.8 . .
C27 C28 H28A 109.5 . .
C27 C28 H28B 109.5 . .
H28A C28 H28B 109.5 . .
C27 C28 H28C 109.5 . .
H28A C28 H28C 109.5 . .
H28B C28 H28C 109.5 . .
C14 O1 C1 103.7(7) . .
C7 O2 C8 116.2(8) . .
C21 O4 C20 119.3(7) . .
C27 O6 Ag1 109.3(13) . .
C27 O6 H6A 125.3 . .
Ag1 O6 H6A 125.3 . .
F4 B1 F3 130(3) . .
F4 B1 F1 116(2) . .
F3 B1 F1 100.9(13) . .
F4 B1 F2 102.5(14) . .
F3 B1 F2 107(2) . .
F1 B1 F2 94(2) . .

loop_
_geom_bond_atom_site_label_1
_geom_bond_atom_site_label_2
_geom_bond_distance
_geom_bond_site_symmetry_2
Ag1 N4 2.170(8) 1_545
Ag1 N3 2.175(8) .
Ag1 O6 2.519(11) .
N1 C1 1.291(10) .
N1 N2 1.387(10) .
N2 C14 1.290(10) .
N3 C13 1.318(11) .
N3 C12 1.367(12) .
N4 C23 1.337(11) .
N4 C26 1.360(13) .
N4 Ag1 2.170(8) 1_565
C1 O1 1.341(10) .
C1 C2 1.459(12) .
C2 C7 1.409(13) .
C2 C3 1.410(12) .
C3 C4 1.367(14) .
C3 H3 0.9300 .
C4 C5 1.329(15) .
C4 H4 0.9300 .
C5 C6 1.379(13) .
C5 H5 0.9300 .
C6 C7 1.365(13) .
C6 H6 0.9300 .
C7 O2 1.387(10) .
C8 O3 1.175(11) .
C8 O2 1.396(11) .
C8 C9 1.454(13) .
C9 C10 1.397(13) .
C9 C13 1.413(13) .
C10 C11 1.367(14) .
C10 H10 0.9300 .
C11 C12 1.319(15) .
C11 H11 0.9300 .
C12 H12 0.9300 .
C13 H13 0.9300 .
C14 O1 1.331(10) .
C14 C15 1.483(12) .
C15 C20 1.369(12) .
C15 C16 1.393(12) .
C16 C17 1.367(14) .
C16 H16 0.9300 .
C17 C18 1.328(14) .
C17 H17 0.9300 .
C18 C19 1.393(13) .
C18 H18 0.9300 .
C19 C20 1.360(13) .
C19 H19 0.9300 .
C20 O4 1.410(10) .
C21 O5 1.195(10) .
C21 O4 1.361(11) .
C21 C22 1.499(13) .
C22 C23 1.356(13) .
C22 C24 1.391(13) .
C23 H23 0.9300 .
C24 C25 1.361(14) .
C24 H24 0.9300 .
C25 C26 1.315(15) .
C25 H25 0.9300 .
C26 H26 0.9300 .
C27 O6 1.351(9) .
C27 C28 1.489(10) .
C27 H27A 0.9700 .
C27 H27B 0.9700 .
C28 H28A 0.9600 .
C28 H28B 0.9600 .
C28 H28C 0.9600 .
O6 H6A 0.9300 .
B1 F4 1.163(19) .
B1 F3 1.25(2) .
B1 F1 1.34(2) .
B1 F2 1.36(3) .

loop_
_geom_torsion_atom_site_label_1
_geom_torsion_atom_site_label_2
_geom_torsion_atom_site_label_3
_geom_torsion_atom_site_label_4
_geom_torsion
_geom_torsion_site_symmetry_1
C1 N1 N2 C14 0.1(9) .
N4 Ag1 N3 C13 1.3(11) 1_545
O6 Ag1 N3 C13 178.9(7) .
N4 Ag1 N3 C12 177.2(7) 1_545
O6 Ag1 N3 C12 -5.1(9) .
N2 N1 C1 O1 -0.1(10) .
N2 N1 C1 C2 -178.6(9) .
N1 C1 C2 C7 4.4(17) .
O1 C1 C2 C7 -174.1(8) .
N1 C1 C2 C3 -177.2(10) .
O1 C1 C2 C3 4.4(14) .
C7 C2 C3 C4 -1.8(16) .
C1 C2 C3 C4 179.7(9) .
C2 C3 C4 C5 3.4(19) .
C3 C4 C5 C6 -5(2) .
C4 C5 C6 C7 4.7(19) .
C5 C6 C7 O2 174.1(10) .
C5 C6 C7 C2 -3.2(16) .
C3 C2 C7 C6 1.8(15) .
C1 C2 C7 C6 -179.7(9) .
C3 C2 C7 O2 -175.5(9) .
C1 C2 C7 O2 3.0(15) .
O3 C8 C9 C10 0.9(15) .
O2 C8 C9 C10 178.3(8) .
O3 C8 C9 C13 179.5(9) .
O2 C8 C9 C13 -3.1(13) .
C13 C9 C10 C11 1.8(14) .
C8 C9 C10 C11 -179.5(10) .
C9 C10 C11 C12 -1.2(17) .
C10 C11 C12 N3 0.1(19) .
C13 N3 C12 C11 0.3(16) .
Ag1 N3 C12 C11 -175.8(9) .
C12 N3 C13 C9 0.5(14) .
Ag1 N3 C13 C9 176.8(7) .
C10 C9 C13 N3 -1.5(14) .
C8 C9 C13 N3 179.8(9) .
N1 N2 C14 O1 -0.1(10) .
N1 N2 C14 C15 -179.0(9) .
N2 C14 C15 C20 5.4(16) .
O1 C14 C15 C20 -173.3(9) .
N2 C14 C15 C16 -174.0(10) .
O1 C14 C15 C16 7.3(13) .
C20 C15 C16 C17 0.7(15) .
C14 C15 C16 C17 -179.9(9) .
C15 C16 C17 C18 0.7(16) .
C16 C17 C18 C19 -2.1(17) .
C17 C18 C19 C20 2.2(16) .
C18 C19 C20 C15 -0.9(15) .
C18 C19 C20 O4 173.7(9) .
C16 C15 C20 C19 -0.5(15) .
C14 C15 C20 C19 -180.0(9) .
C16 C15 C20 O4 -175.0(8) .
C14 C15 C20 O4 5.6(14) .
O5 C21 C22 C23 -174.9(9) .
O4 C21 C22 C23 5.8(13) .
O5 C21 C22 C24 1.6(16) .
O4 C21 C22 C24 -177.8(9) .
C26 N4 C23 C22 -2.9(13) .
Ag1 N4 C23 C22 173.8(7) 1_565
C24 C22 C23 N4 3.9(15) .
C21 C22 C23 N4 -179.5(9) .
C23 C22 C24 C25 -3.7(16) .
C21 C22 C24 C25 179.6(10) .
C22 C24 C25 C26 3.0(18) .
C24 C25 C26 N4 -2.2(19) .
C23 N4 C26 C25 1.9(16) .
Ag1 N4 C26 C25 -174.5(9) 1_565
N2 C14 O1 C1 0.1(10) .
C15 C14 O1 C1 179.1(8) .
N1 C1 O1 C14 0.0(10) .
C2 C1 O1 C14 178.7(8) .
C6 C7 O2 C8 106.0(10) .
C2 C7 O2 C8 -76.6(12) .
O3 C8 O2 C7 -1.5(13) .
C9 C8 O2 C7 -179.0(7) .
O5 C21 O4 C20 4.7(13) .
C22 C21 O4 C20 -175.9(9) .
C19 C20 O4 C21 100.0(10) .
C15 C20 O4 C21 -85.4(11) .
C28 C27 O6 Ag1 -143.7(15) .
N4 Ag1 O6 C27 -45.8(19) 1_545
N3 Ag1 O6 C27 135.3(18) .
